data_7700834
loop_
_publ_author_name
'Wang, Hui-Sheng'
'Long, Qiao-Qiao'
'Hu, Zhao-Bo'
'Yue, Lin'
'Yang, Feng-Jun'
'Yin, Cheng-Ling'
'Pan, Zhi-Quan'
'Zhang, Yi-Quan'
'Song, You'

_publ_section_title
;
 Synthesis, crystal structures and magnetic properties of a series of
 chair-like heterometallic [Fe<sub>4</sub>Ln<sub>2</sub>] (Ln =
 Gd<sup>III</sup>, Dy<sup>III</sup>, Ho<sup>III</sup>, and
 Er<sup>III</sup>) complexes with mixed organic ligands.
;
_journal_issue 35
_journal_name_full 'Dalton transactions (Cambridge, England : 2003)'
_journal_page_first 13472
_journal_page_last 13482
_journal_paper_doi 10.1039/c9dt02638j
_journal_volume 48
_journal_year 2019
_chemical_formula_sum 'C60 H59 Cl4 Er2 Fe4 N13 O23'
_chemical_formula_weight 2029.92
_space_group_crystal_system triclinic
_space_group_IT_number 2
_space_group_name_Hall '-P 1'
_space_group_name_H-M_alt 'P -1'
_symmetry_space_group_name_Hall '-P 1'
_symmetry_space_group_name_H-M 'P -1'
_atom_sites_solution_hydrogens mixed
_audit_creation_method SHELXL-2014/7
_audit_update_record
;
2019-06-19 deposited with the CCDC.    2019-08-14 downloaded from the CCDC.
;
_cell_angle_alpha 81.361(2)
_cell_angle_beta 83.042(2)
_cell_angle_gamma 66.101(2)
_cell_formula_units_Z 2
_cell_length_a 13.8617(7)
_cell_length_b 15.6909(8)
_cell_length_c 20.7168(9)
_cell_measurement_reflns_used 9957
_cell_measurement_temperature 173(2)
_cell_measurement_theta_max 25.41
_cell_measurement_theta_min 2.75
_cell_volume 4063.8(3)
_computing_cell_refinement 'Bruker SMART'
_computing_data_collection 'Bruker SMART'
_computing_data_reduction 'Bruker SAINT'
_computing_molecular_graphics 'Bruker SHELXTL'
_computing_publication_material 'Bruker SHELXTL'
_computing_structure_refinement 'SHELXL-2014/7 (Sheldrick, 2014)'
_computing_structure_solution 'SHELXS-97 (Sheldrick, 1990)'
_diffrn_ambient_temperature 173(2)
_diffrn_measured_fraction_theta_full 0.979
_diffrn_measured_fraction_theta_max 0.979
_diffrn_measurement_device_type 'PHOTON 100 CMOS detector'
_diffrn_measurement_method 'omega scan'
_diffrn_radiation_type MoK\a
_diffrn_radiation_wavelength 0.71073
_diffrn_reflns_av_R_equivalents 0.0647
_diffrn_reflns_av_unetI/netI 0.0757
_diffrn_reflns_Laue_measured_fraction_full 0.979
_diffrn_reflns_Laue_measured_fraction_max 0.979
_diffrn_reflns_limit_h_max 16
_diffrn_reflns_limit_h_min -16
_diffrn_reflns_limit_k_max 18
_diffrn_reflns_limit_k_min -18
_diffrn_reflns_limit_l_max 24
_diffrn_reflns_limit_l_min -23
_diffrn_reflns_number 36264
_diffrn_reflns_point_group_measured_fraction_full 0.979
_diffrn_reflns_point_group_measured_fraction_max 0.979
_diffrn_reflns_theta_full 25.000
_diffrn_reflns_theta_max 25.000
_diffrn_reflns_theta_min 2.858
_diffrn_source 'fine-focus sealed tube'
_exptl_absorpt_coefficient_mu 2.943
_exptl_absorpt_correction_T_max 0.7452
_exptl_absorpt_correction_T_min 0.6265
_exptl_absorpt_correction_type multi-scan
_exptl_absorpt_process_details 'SADABS (Bruker, 2014)'
_exptl_crystal_colour yellow
_exptl_crystal_density_diffrn 1.659
_exptl_crystal_description block
_exptl_crystal_F_000 2004
_exptl_crystal_size_max 0.35
_exptl_crystal_size_mid 0.21
_exptl_crystal_size_min 0.18
_refine_diff_density_max 1.694
_refine_diff_density_min -1.543
_refine_diff_density_rms 0.142
_refine_ls_extinction_method none
_refine_ls_goodness_of_fit_ref 1.032
_refine_ls_hydrogen_treatment constr
_refine_ls_matrix_type full
_refine_ls_number_parameters 956
_refine_ls_number_reflns 14022
_refine_ls_number_restraints 7
_refine_ls_restrained_S_all 1.033
_refine_ls_R_factor_all 0.0741
_refine_ls_R_factor_gt 0.0418
_refine_ls_shift/su_max 0.001
_refine_ls_shift/su_mean 0.000
_refine_ls_structure_factor_coef Fsqd
_refine_ls_weighting_details 'w=1/[\s^2^(Fo^2^)+(0.0352P)^2^] where P=(Fo^2^+2Fc^2^)/3'
_refine_ls_weighting_scheme calc
_refine_ls_wR_factor_gt 0.0812
_refine_ls_wR_factor_ref 0.0874
_reflns_Friedel_coverage 0.000
_reflns_number_gt 10024
_reflns_number_total 14022
_reflns_threshold_expression 'I > 2\s(I)'
_cod_data_source_file c9dt02638j2.cif
_cod_data_source_block complex_4
_cod_depositor_comments 'Adding full bibliography for 7700832--7700835.cif.'
_cod_database_code 7700834
_shelx_shelxl_version_number 2014/7
_shelx_space_group_comment
;
The symmetry employed for this shelxl refinement is uniquely defined
by the following loop, which should always be used as a source of
symmetry information in preference to the above space-group names.
They are only intended as comments.
;

loop_
_space_group_symop_operation_xyz
'x, y, z'
'-x, -y, -z'

loop_
_atom_site_label
_atom_site_type_symbol
_atom_site_fract_x
_atom_site_fract_y
_atom_site_fract_z
_atom_site_U_iso_or_equiv
_atom_site_adp_type
_atom_site_occupancy
_atom_site_site_symmetry_order
_atom_site_calc_flag
_atom_site_refinement_flags_posn
_atom_site_refinement_flags_adp
C1 C 0.9059(5) 0.6690(4) 0.2111(3) 0.0292(16) Uani 1 1 d . .
H1 H 0.9513 0.6470 0.2461 0.035 Uiso 1 1 calc R U
C2 C 0.8733(6) 0.7609(5) 0.1864(4) 0.0381(19) Uani 1 1 d . .
H2 H 0.8952 0.8020 0.2042 0.046 Uiso 1 1 calc R U
C3 C 0.8079(5) 0.7934(5) 0.1354(4) 0.0356(18) Uani 1 1 d . .
H3 H 0.7845 0.8573 0.1174 0.043 Uiso 1 1 calc R U
C4 C 0.7771(5) 0.7333(4) 0.1109(3) 0.0286(16) Uani 1 1 d . .
H4 H 0.7313 0.7549 0.0761 0.034 Uiso 1 1 calc R U
C5 C 0.8134(5) 0.6399(4) 0.1374(3) 0.0205(14) Uani 1 1 d . .
C6 C 0.7819(5) 0.5674(4) 0.1141(3) 0.0199(14) Uani 1 1 d . .
C7 C 0.6609(5) 0.6045(4) 0.1163(3) 0.0206(14) Uani 1 1 d . .
C8 C 0.5981(5) 0.6315(4) 0.1729(3) 0.0302(16) Uani 1 1 d . .
H8 H 0.6297 0.6291 0.2117 0.036 Uiso 1 1 calc R U
C9 C 0.4913(6) 0.6614(5) 0.1730(4) 0.0385(19) Uani 1 1 d . .
H9 H 0.4472 0.6804 0.2115 0.046 Uiso 1 1 calc R U
C10 C 0.4488(5) 0.6634(5) 0.1158(4) 0.042(2) Uani 1 1 d . .
H10 H 0.3744 0.6856 0.1139 0.051 Uiso 1 1 calc R U
C11 C 0.5139(5) 0.6333(5) 0.0620(4) 0.0349(18) Uani 1 1 d . .
H11 H 0.4833 0.6332 0.0234 0.042 Uiso 1 1 calc R U
C12 C 1.0856(6) 0.4682(5) 0.3080(3) 0.0335(17) Uani 1 1 d . .
H12 H 1.0353 0.4643 0.3425 0.040 Uiso 1 1 calc R U
C13 C 1.1697(5) 0.4859(5) 0.3218(3) 0.0327(17) Uani 1 1 d . .
H13 H 1.1780 0.4936 0.3651 0.039 Uiso 1 1 calc R U
C14 C 1.2419(6) 0.4924(5) 0.2713(3) 0.0350(18) Uani 1 1 d . .
H14 H 1.2991 0.5071 0.2793 0.042 Uiso 1 1 calc R U
C15 C 1.2309(5) 0.4775(4) 0.2094(3) 0.0254(15) Uani 1 1 d . .
H15 H 1.2820 0.4790 0.1748 0.030 Uiso 1 1 calc R U
C16 C 1.1451(5) 0.4603(4) 0.1980(3) 0.0200(14) Uani 1 1 d . .
C17 C 1.1306(5) 0.4379(4) 0.1298(3) 0.0203(14) Uani 1 1 d . .
C18 C 1.2116(4) 0.3382(4) 0.1213(3) 0.0150(13) Uani 1 1 d . .
C19 C 1.2129(5) 0.2604(4) 0.1626(3) 0.0244(15) Uani 1 1 d . .
H19 H 1.1623 0.2667 0.1988 0.029 Uiso 1 1 calc R U
C20 C 1.2883(5) 0.1736(4) 0.1510(3) 0.0300(17) Uani 1 1 d . .
H20 H 1.2902 0.1194 0.1792 0.036 Uiso 1 1 calc R U
C21 C 1.3610(5) 0.1657(4) 0.0983(3) 0.0330(18) Uani 1 1 d . .
H21 H 1.4141 0.1065 0.0895 0.040 Uiso 1 1 calc R U
C22 C 1.3543(5) 0.2465(4) 0.0588(3) 0.0297(17) Uani 1 1 d . .
H22 H 1.4035 0.2415 0.0219 0.036 Uiso 1 1 calc R U
C23 C 0.8426(5) 0.2457(4) 0.2035(3) 0.0227(15) Uani 1 1 d . .
C24 C 0.7939(6) 0.1857(4) 0.2302(3) 0.0333(17) Uani 1 1 d . .
H24 H 0.8103 0.1517 0.2722 0.040 Uiso 1 1 calc R U
C25 C 0.7221(6) 0.1761(5) 0.1954(3) 0.0352(18) Uani 1 1 d . .
H25 H 0.6888 0.1345 0.2129 0.042 Uiso 1 1 calc R U
C26 C 0.6977(6) 0.2267(5) 0.1346(3) 0.0339(17) Uani 1 1 d . .
H26 H 0.6476 0.2204 0.1102 0.041 Uiso 1 1 calc R U
C27 C 0.7479(5) 0.2871(4) 0.1096(3) 0.0246(15) Uani 1 1 d . .
C28 C 0.9231(5) 0.2604(4) 0.2387(3) 0.0261(15) Uani 1 1 d . .
H28A H 0.8903 0.2837 0.2813 0.031 Uiso 1 1 calc R U
H28B H 0.9832 0.1996 0.2478 0.031 Uiso 1 1 calc R U
C29 C 0.7214(5) 0.3500(5) 0.0468(3) 0.0294(16) Uani 1 1 d . .
H29A H 0.7376 0.3112 0.0103 0.035 Uiso 1 1 calc R U
H29B H 0.6446 0.3895 0.0486 0.035 Uiso 1 1 calc R U
C30 C 0.9328(5) 0.0198(5) 0.3930(3) 0.0333(17) Uani 1 1 d . .
H30 H 0.9569 0.0431 0.4248 0.040 Uiso 1 1 calc R U
C31 C 0.9962(5) -0.0059(5) 0.3369(4) 0.042(2) Uani 1 1 d . .
H31 H 1.0623 0.0002 0.3299 0.050 Uiso 1 1 calc R U
C32 C 0.9620(5) -0.0408(5) 0.2909(4) 0.0402(19) Uani 1 1 d . .
H32 H 1.0047 -0.0602 0.2521 0.048 Uiso 1 1 calc R U
C33 C 0.8652(5) -0.0470(4) 0.3022(3) 0.0300(16) Uani 1 1 d . .
H33 H 0.8394 -0.0695 0.2709 0.036 Uiso 1 1 calc R U
C34 C 0.8052(4) -0.0199(4) 0.3603(3) 0.0190(14) Uani 1 1 d . .
C35 C 0.6954(5) -0.0215(4) 0.3740(3) 0.0184(14) Uani 1 1 d . .
C36 C 0.7013(5) -0.1176(4) 0.3625(3) 0.0203(14) Uani 1 1 d . .
C37 C 0.7687(5) -0.2010(4) 0.3945(3) 0.0242(15) Uani 1 1 d . .
H37 H 0.8128 -0.2007 0.4261 0.029 Uiso 1 1 calc R U
C38 C 0.7705(5) -0.2844(4) 0.3796(3) 0.0314(17) Uani 1 1 d . .
H38 H 0.8158 -0.3424 0.4010 0.038 Uiso 1 1 calc R U
C39 C 0.7064(5) -0.2829(4) 0.3337(3) 0.0312(17) Uani 1 1 d . .
H39 H 0.7077 -0.3395 0.3218 0.037 Uiso 1 1 calc R U
C40 C 0.6403(5) -0.1972(4) 0.3052(3) 0.0301(17) Uani 1 1 d . .
H40 H 0.5948 -0.1963 0.2740 0.036 Uiso 1 1 calc R U
C41 C 0.9009(5) -0.1325(4) 0.5383(3) 0.0301(16) Uani 1 1 d . .
H41 H 0.9406 -0.1268 0.4983 0.036 Uiso 1 1 calc R U
C42 C 0.9449(5) -0.2089(4) 0.5846(3) 0.0301(16) Uani 1 1 d . .
H42 H 1.0147 -0.2539 0.5767 0.036 Uiso 1 1 calc R U
C43 C 0.8879(5) -0.2187(4) 0.6408(3) 0.0283(16) Uani 1 1 d . .
H43 H 0.9173 -0.2712 0.6724 0.034 Uiso 1 1 calc R U
C44 C 0.7874(5) -0.1531(4) 0.6526(3) 0.0232(15) Uani 1 1 d . .
H44 H 0.7467 -0.1592 0.6920 0.028 Uiso 1 1 calc R U
C45 C 0.7469(4) -0.0765(4) 0.6046(3) 0.0165(13) Uani 1 1 d . .
C46 C 0.6375(4) 0.0034(4) 0.6150(3) 0.0155(13) Uani 1 1 d . .
C47 C 0.6412(4) 0.0466(4) 0.6767(3) 0.0178(14) Uani 1 1 d . .
C48 C 0.7051(5) 0.0948(4) 0.6772(3) 0.0264(15) Uani 1 1 d . .
H48 H 0.7444 0.1063 0.6385 0.032 Uiso 1 1 calc R U
C49 C 0.7113(5) 0.1261(5) 0.7350(3) 0.0357(18) Uani 1 1 d . .
H49 H 0.7567 0.1575 0.7368 0.043 Uiso 1 1 calc R U
C50 C 0.6511(5) 0.1112(4) 0.7895(3) 0.0250(15) Uani 1 1 d . .
H50 H 0.6537 0.1324 0.8295 0.030 Uiso 1 1 calc R U
C51 C 0.5873(5) 0.0654(4) 0.7853(3) 0.0230(15) Uani 1 1 d . .
H51 H 0.5447 0.0565 0.8231 0.028 Uiso 1 1 calc R U
C52 C 0.5979(5) 0.3024(4) 0.3481(3) 0.0231(15) Uani 1 1 d . .
C53 C 0.6186(6) 0.3744(4) 0.3114(3) 0.0334(17) Uani 1 1 d . .
H53 H 0.6610 0.4005 0.3272 0.040 Uiso 1 1 calc R U
C54 C 0.5760(6) 0.4082(5) 0.2509(4) 0.041(2) Uani 1 1 d . .
H54 H 0.5876 0.4591 0.2253 0.049 Uiso 1 1 calc R U
C55 C 0.5169(6) 0.3680(4) 0.2278(3) 0.0329(17) Uani 1 1 d . .
H55 H 0.4875 0.3905 0.1864 0.039 Uiso 1 1 calc R U
C56 C 0.5014(5) 0.2944(4) 0.2663(3) 0.0212(14) Uani 1 1 d . .
C57 C 0.6395(5) 0.2616(4) 0.4148(3) 0.0257(15) Uani 1 1 d . .
H57A H 0.7153 0.2506 0.4132 0.031 Uiso 1 1 calc R U
H57B H 0.6006 0.3066 0.4469 0.031 Uiso 1 1 calc R U
C58 C 0.4437(5) 0.2416(4) 0.2430(3) 0.0240(15) Uani 1 1 d . .
H58A H 0.3691 0.2847 0.2371 0.029 Uiso 1 1 calc R U
H58B H 0.4763 0.2204 0.2000 0.029 Uiso 1 1 calc R U
C59 C 0.3336(10) 0.9772(10) -0.0006(6) 0.170(8) Uani 1 1 d . .
H59A H 0.3497 1.0127 -0.0405 0.254 Uiso 1 1 calc R U
H59B H 0.2801 1.0207 0.0276 0.254 Uiso 1 1 calc R U
H59C H 0.3065 0.9331 -0.0123 0.254 Uiso 1 1 calc R U
C60 C 0.4285(10) 0.9259(8) 0.0338(5) 0.092(4) Uani 1 1 d . .
Cl1 Cl 0.84889(14) 0.46035(12) 0.31711(8) 0.0334(4) Uani 1 1 d . .
Cl2 Cl 0.60329(12) 0.52417(12) -0.06732(8) 0.0307(4) Uani 1 1 d . .
Cl3 Cl 0.82377(13) 0.13434(12) 0.51898(8) 0.0318(4) Uani 1 1 d . .
Cl4 Cl 0.59593(13) 0.02314(11) 0.17991(7) 0.0273(4) Uani 1 1 d . .
Er1 Er 0.49429(2) 0.14783(2) 0.39745(2) 0.01526(8) Uani 1 1 d . .
Er2 Er 0.92810(2) 0.37387(2) 0.08786(2) 0.01681(8) Uani 1 1 d . .
Fe1 Fe 0.93148(7) 0.45499(6) 0.21403(4) 0.0197(2) Uani 1 1 d . .
Fe2 Fe 0.73706(7) 0.53358(6) -0.01421(4) 0.0190(2) Uani 1 1 d . .
Fe3 Fe 0.72067(7) 0.06327(6) 0.48639(4) 0.0178(2) Uani 1 1 d . .
Fe4 Fe 0.52466(6) 0.02787(6) 0.28556(4) 0.01578(19) Uani 1 1 d . .
N1 N 0.8768(4) 0.6074(3) 0.1880(2) 0.0214(12) Uani 1 1 d . .
N2 N 0.6203(4) 0.6036(3) 0.0609(3) 0.0243(12) Uani 1 1 d . .
N3 N 1.0714(4) 0.4559(3) 0.2461(2) 0.0229(12) Uani 1 1 d . .
N4 N 1.2815(4) 0.3326(3) 0.0697(2) 0.0190(12) Uani 1 1 d . .
N5 N 0.8210(4) 0.2944(3) 0.1438(2) 0.0217(12) Uani 1 1 d . .
N6 N 1.0496(5) 0.1943(4) 0.0407(3) 0.0425(17) Uani 1 1 d . U
N7 N 0.8380(4) 0.0135(3) 0.4050(2) 0.0213(12) Uani 1 1 d . .
N8 N 0.6362(4) -0.1149(3) 0.3188(2) 0.0192(12) Uani 1 1 d . .
N9 N 0.8026(4) -0.0660(3) 0.5489(2) 0.0207(12) Uani 1 1 d . .
N10 N 0.5819(4) 0.0321(3) 0.7298(2) 0.0168(11) Uani 1 1 d . .
N11 N 0.5390(4) 0.2632(3) 0.3259(2) 0.0200(12) Uani 1 1 d . .
N12 N 0.3175(4) 0.3080(4) 0.4410(3) 0.0291(13) Uani 1 1 d . .
N13 N 0.5018(8) 0.8858(6) 0.0594(4) 0.095(3) Uani 1 1 d . .
O1 O 0.8175(3) 0.4848(3) 0.15657(19) 0.0176(9) Uani 1 1 d . .
O2 O 0.8268(3) 0.5488(3) 0.05063(19) 0.0179(9) Uani 1 1 d . .
O3 O 1.0277(3) 0.4410(3) 0.13006(18) 0.0176(9) Uani 1 1 d . .
O4 O 1.1495(3) 0.5014(2) 0.08196(19) 0.0171(9) Uani 1 1 d . .
O5 O 0.9614(3) 0.3251(3) 0.20203(19) 0.0213(10) Uani 1 1 d . .
O6 O 0.7784(3) 0.4084(3) 0.03466(19) 0.0195(9) Uani 1 1 d . .
O7 O 1.0798(4) 0.2261(3) 0.0826(3) 0.0593(18) Uani 1 1 d . .
O8 O 0.9563(4) 0.2379(3) 0.0261(2) 0.0370(12) Uani 1 1 d . .
O9 O 1.1087(5) 0.1246(4) 0.0134(3) 0.084(2) Uani 1 1 d . U
O10 O 1.0142(3) 0.3940(3) -0.01234(18) 0.0196(9) Uani 1 1 d . .
H10B H 1.0697 0.4020 -0.0071 0.024 Uiso 1 1 d R U
H10A H 0.9743 0.4414 -0.0360 0.024 Uiso 1 1 d R U
O11 O 0.6553(3) -0.0015(3) 0.43887(18) 0.0176(9) Uani 1 1 d . .
O12 O 0.6287(3) 0.0482(2) 0.33047(18) 0.0146(9) Uani 1 1 d . .
O13 O 0.6213(3) 0.0718(3) 0.56160(18) 0.0166(9) Uani 1 1 d . .
O14 O 0.5573(3) -0.0300(2) 0.62570(18) 0.0140(9) Uani 1 1 d . .
O15 O 0.6273(3) 0.1754(3) 0.43490(19) 0.0196(9) Uani 1 1 d . .
O16 O 0.4467(3) 0.1630(3) 0.28760(18) 0.0175(9) Uani 1 1 d . .
O17 O 0.4097(4) 0.2983(3) 0.4499(2) 0.0345(12) Uani 1 1 d . .
O18 O 0.3100(3) 0.2524(3) 0.4050(2) 0.0350(12) Uani 1 1 d . .
O19 O 0.2390(4) 0.3690(3) 0.4650(2) 0.0498(15) Uani 1 1 d . .
O20 O 0.4447(3) 0.1104(3) 0.50408(18) 0.0190(9) Uani 1 1 d . .
H20B H 0.3989 0.0864 0.5073 0.023 Uiso 1 1 d R U
H20A H 0.4232 0.1566 0.5264 0.023 Uiso 1 1 d R U
O21 O 0.1368(6) 0.7120(7) 0.1207(5) 0.167(4) Uani 1 1 d . .
H21A H 0.1106 0.7398 0.0845 0.201 Uiso 1 1 d R U
H21B H 0.1467 0.6546 0.1222 0.201 Uiso 1 1 d R U
O22 O 0.4905(8) 0.6430(7) 0.3372(6) 0.191(5) Uani 1 1 d . .
H22A H 0.5255 0.5989 0.3650 0.229 Uiso 1 1 d R U
H22B H 0.4625 0.6200 0.3140 0.229 Uiso 1 1 d R U
O23 O 0.5242(8) 0.2895(9) 0.5745(5) 0.207(6) Uani 1 1 d . .
H23A H 0.5579 0.2303 0.5783 0.248 Uiso 1 1 d R U
H23B H 0.4878 0.3049 0.5413 0.248 Uiso 1 1 d R U

loop_
_atom_site_aniso_label
_atom_site_aniso_U_11
_atom_site_aniso_U_22
_atom_site_aniso_U_33
_atom_site_aniso_U_23
_atom_site_aniso_U_13
_atom_site_aniso_U_12
C1 0.036(4) 0.029(4) 0.027(4) -0.009(3) 0.003(3) -0.016(3)
C2 0.043(5) 0.030(4) 0.050(5) -0.021(4) 0.006(4) -0.018(4)
C3 0.033(4) 0.020(4) 0.050(5) -0.008(3) 0.006(4) -0.008(3)
C4 0.029(4) 0.019(3) 0.035(4) -0.001(3) 0.000(3) -0.008(3)
C5 0.017(3) 0.019(3) 0.022(4) -0.006(3) 0.014(3) -0.006(3)
C6 0.022(3) 0.015(3) 0.017(3) 0.002(3) 0.001(3) -0.004(3)
C7 0.016(3) 0.012(3) 0.033(4) -0.002(3) 0.004(3) -0.006(3)
C8 0.031(4) 0.026(4) 0.028(4) -0.005(3) 0.011(3) -0.009(3)
C9 0.034(4) 0.031(4) 0.050(5) -0.015(4) 0.016(4) -0.015(3)
C10 0.013(4) 0.039(4) 0.074(6) -0.022(4) 0.009(4) -0.008(3)
C11 0.017(4) 0.040(4) 0.045(5) -0.014(4) 0.007(3) -0.008(3)
C12 0.043(5) 0.040(4) 0.018(4) -0.002(3) -0.001(3) -0.017(4)
C13 0.041(4) 0.040(4) 0.017(4) -0.005(3) -0.008(3) -0.014(4)
C14 0.040(4) 0.038(4) 0.034(4) -0.012(3) -0.011(4) -0.017(4)
C15 0.025(4) 0.030(4) 0.025(4) -0.005(3) 0.004(3) -0.016(3)
C16 0.025(4) 0.011(3) 0.018(3) -0.003(3) -0.002(3) 0.000(3)
C17 0.017(3) 0.021(3) 0.021(4) 0.000(3) -0.005(3) -0.004(3)
C18 0.011(3) 0.013(3) 0.019(3) -0.004(3) -0.005(3) -0.001(2)
C19 0.025(4) 0.026(4) 0.022(4) 0.006(3) -0.005(3) -0.011(3)
C20 0.036(4) 0.015(3) 0.032(4) 0.008(3) -0.011(3) -0.005(3)
C21 0.033(4) 0.023(4) 0.034(4) -0.007(3) -0.010(3) 0.002(3)
C22 0.023(4) 0.027(4) 0.026(4) 0.000(3) -0.002(3) 0.003(3)
C23 0.021(4) 0.018(3) 0.028(4) -0.003(3) 0.006(3) -0.009(3)
C24 0.044(5) 0.027(4) 0.032(4) 0.013(3) 0.000(3) -0.023(3)
C25 0.042(5) 0.030(4) 0.040(5) 0.000(3) 0.001(4) -0.023(3)
C26 0.040(4) 0.042(4) 0.035(4) -0.004(3) 0.001(3) -0.033(4)
C27 0.025(4) 0.028(4) 0.027(4) -0.005(3) 0.004(3) -0.018(3)
C28 0.029(4) 0.024(4) 0.025(4) 0.005(3) 0.000(3) -0.013(3)
C29 0.027(4) 0.040(4) 0.031(4) 0.000(3) -0.001(3) -0.025(3)
C30 0.016(4) 0.054(5) 0.031(4) 0.004(3) -0.005(3) -0.018(3)
C31 0.014(4) 0.066(5) 0.047(5) -0.010(4) 0.010(3) -0.021(4)
C32 0.021(4) 0.061(5) 0.039(5) -0.013(4) 0.016(3) -0.019(4)
C33 0.030(4) 0.028(4) 0.032(4) -0.008(3) 0.002(3) -0.011(3)
C34 0.014(3) 0.021(3) 0.018(3) 0.002(3) -0.003(3) -0.004(3)
C35 0.024(3) 0.016(3) 0.019(3) -0.003(3) 0.001(3) -0.011(3)
C36 0.022(3) 0.018(3) 0.017(3) 0.002(3) 0.004(3) -0.007(3)
C37 0.016(3) 0.027(4) 0.021(4) 0.003(3) -0.002(3) -0.002(3)
C38 0.029(4) 0.018(3) 0.038(4) 0.002(3) 0.000(3) -0.001(3)
C39 0.033(4) 0.020(4) 0.037(4) -0.005(3) 0.000(3) -0.007(3)
C40 0.030(4) 0.030(4) 0.032(4) -0.011(3) 0.000(3) -0.010(3)
C41 0.020(4) 0.037(4) 0.029(4) -0.006(3) -0.005(3) -0.005(3)
C42 0.014(3) 0.026(4) 0.042(5) -0.001(3) -0.001(3) 0.000(3)
C43 0.024(4) 0.023(4) 0.035(4) 0.003(3) -0.010(3) -0.006(3)
C44 0.016(3) 0.025(3) 0.027(4) 0.000(3) -0.004(3) -0.007(3)
C45 0.017(3) 0.024(3) 0.012(3) -0.009(3) 0.001(3) -0.011(3)
C46 0.015(3) 0.023(3) 0.012(3) 0.002(3) -0.005(2) -0.011(3)
C47 0.014(3) 0.010(3) 0.024(4) -0.001(3) -0.004(3) 0.001(2)
C48 0.027(4) 0.038(4) 0.022(4) -0.008(3) 0.004(3) -0.022(3)
C49 0.033(4) 0.050(5) 0.041(5) -0.011(4) -0.006(4) -0.030(4)
C50 0.032(4) 0.027(4) 0.019(4) -0.008(3) -0.001(3) -0.014(3)
C51 0.027(4) 0.024(3) 0.016(3) -0.002(3) 0.002(3) -0.008(3)
C52 0.027(4) 0.021(3) 0.021(4) 0.005(3) -0.001(3) -0.012(3)
C53 0.045(5) 0.026(4) 0.039(4) 0.002(3) -0.003(4) -0.027(3)
C54 0.064(5) 0.027(4) 0.041(5) 0.017(3) -0.014(4) -0.033(4)
C55 0.048(5) 0.024(4) 0.024(4) 0.011(3) -0.014(3) -0.013(3)
C56 0.027(4) 0.019(3) 0.019(3) 0.002(3) 0.001(3) -0.012(3)
C57 0.028(4) 0.027(4) 0.029(4) 0.004(3) -0.002(3) -0.020(3)
C58 0.028(4) 0.020(3) 0.023(4) 0.003(3) -0.002(3) -0.010(3)
C59 0.106(11) 0.199(16) 0.093(11) 0.018(10) 0.005(9) 0.038(11)
C60 0.106(10) 0.072(8) 0.032(6) -0.008(5) 0.016(6) 0.027(7)
Cl1 0.0390(10) 0.0389(10) 0.0224(9) -0.0043(7) 0.0086(8) -0.0182(8)
Cl2 0.0220(9) 0.0463(10) 0.0277(9) 0.0031(8) -0.0051(7) -0.0189(8)
Cl3 0.0317(10) 0.0482(11) 0.0283(9) -0.0008(8) -0.0044(8) -0.0294(8)
Cl4 0.0320(9) 0.0333(9) 0.0180(8) -0.0031(7) 0.0031(7) -0.0156(7)
Er1 0.01673(15) 0.01521(15) 0.01515(15) -0.00011(11) -0.00073(11) -0.00825(12)
Er2 0.01686(15) 0.01510(15) 0.01912(16) 0.00037(12) -0.00025(12) -0.00801(12)
Fe1 0.0225(5) 0.0204(5) 0.0173(5) -0.0010(4) 0.0015(4) -0.0106(4)
Fe2 0.0135(5) 0.0214(5) 0.0215(5) 0.0005(4) -0.0012(4) -0.0073(4)
Fe3 0.0163(5) 0.0244(5) 0.0161(5) 0.0017(4) -0.0023(4) -0.0126(4)
Fe4 0.0169(5) 0.0167(4) 0.0143(5) -0.0009(4) -0.0002(4) -0.0078(4)
N1 0.025(3) 0.021(3) 0.021(3) -0.006(2) 0.004(2) -0.012(2)
N2 0.017(3) 0.024(3) 0.030(3) -0.005(2) 0.003(2) -0.006(2)
N3 0.028(3) 0.025(3) 0.016(3) -0.001(2) 0.001(2) -0.013(2)
N4 0.015(3) 0.018(3) 0.020(3) -0.002(2) -0.001(2) -0.002(2)
N5 0.026(3) 0.020(3) 0.022(3) -0.001(2) 0.002(2) -0.014(2)
N6 0.047(4) 0.018(3) 0.057(4) -0.010(3) -0.014(3) -0.002(3)
N7 0.012(3) 0.032(3) 0.021(3) -0.001(2) 0.000(2) -0.011(2)
N8 0.018(3) 0.017(3) 0.024(3) -0.006(2) 0.001(2) -0.008(2)
N9 0.017(3) 0.024(3) 0.020(3) -0.002(2) -0.005(2) -0.006(2)
N10 0.019(3) 0.014(3) 0.017(3) -0.002(2) -0.002(2) -0.005(2)
N11 0.024(3) 0.016(3) 0.021(3) -0.001(2) -0.005(2) -0.009(2)
N12 0.029(3) 0.024(3) 0.023(3) 0.007(3) 0.000(3) -0.002(3)
N13 0.128(9) 0.075(7) 0.051(6) -0.020(5) 0.003(6) -0.007(6)
O1 0.018(2) 0.015(2) 0.019(2) 0.0012(17) 0.0027(18) -0.0074(18)
O2 0.010(2) 0.021(2) 0.020(2) -0.0026(18) 0.0012(17) -0.0045(17)
O3 0.020(2) 0.018(2) 0.015(2) -0.0005(17) 0.0010(18) -0.0085(18)
O4 0.016(2) 0.013(2) 0.022(2) 0.0007(17) -0.0001(18) -0.0072(17)
O5 0.027(2) 0.016(2) 0.024(2) 0.0037(18) -0.0044(19) -0.0120(19)
O6 0.021(2) 0.020(2) 0.020(2) 0.0014(18) -0.0008(18) -0.0123(18)
O7 0.064(4) 0.024(3) 0.074(4) -0.022(3) -0.041(3) 0.014(3)
O8 0.035(3) 0.039(3) 0.045(3) -0.014(2) 0.004(2) -0.021(2)
O9 0.086(4) 0.051(3) 0.099(5) -0.050(3) -0.019(4) 0.006(3)
O10 0.019(2) 0.017(2) 0.018(2) 0.0061(17) 0.0009(18) -0.0057(18)
O11 0.018(2) 0.020(2) 0.017(2) 0.0002(18) 0.0007(18) -0.0121(18)
O12 0.016(2) 0.013(2) 0.012(2) 0.0046(16) -0.0041(17) -0.0047(17)
O13 0.016(2) 0.018(2) 0.017(2) 0.0001(17) -0.0028(18) -0.0092(17)
O14 0.015(2) 0.016(2) 0.014(2) -0.0020(17) -0.0002(17) -0.0093(17)
O15 0.023(2) 0.019(2) 0.020(2) 0.0021(18) -0.0008(18) -0.0129(18)
O16 0.020(2) 0.015(2) 0.017(2) 0.0025(17) -0.0044(18) -0.0073(17)
O17 0.034(3) 0.030(3) 0.045(3) -0.009(2) 0.004(2) -0.018(2)
O18 0.032(3) 0.036(3) 0.034(3) -0.018(2) -0.010(2) -0.003(2)
O19 0.040(3) 0.043(3) 0.044(3) -0.017(3) 0.001(3) 0.010(3)
O20 0.019(2) 0.023(2) 0.021(2) -0.0093(18) 0.0033(18) -0.0125(18)
O21 0.074(6) 0.183(10) 0.183(10) 0.046(8) 0.022(6) -0.018(6)
O22 0.177(11) 0.137(9) 0.251(14) 0.058(9) -0.047(10) -0.072(8)
O23 0.160(11) 0.304(16) 0.120(9) 0.006(9) -0.012(8) -0.063(10)

loop_
_atom_type_symbol
_atom_type_description
_atom_type_scat_dispersion_real
_atom_type_scat_dispersion_imag
_atom_type_scat_source
C C 0.0033 0.0016 'International Tables Vol C Tables 4.2.6.8 and 6.1.1.4'
H H 0.0000 0.0000 'International Tables Vol C Tables 4.2.6.8 and 6.1.1.4'
Cl Cl 0.1484 0.1585 'International Tables Vol C Tables 4.2.6.8 and 6.1.1.4'
Er Er -0.2586 4.9576 'International Tables Vol C Tables 4.2.6.8 and 6.1.1.4'
Fe Fe 0.3463 0.8444 'International Tables Vol C Tables 4.2.6.8 and 6.1.1.4'
N N 0.0061 0.0033 'International Tables Vol C Tables 4.2.6.8 and 6.1.1.4'
O O 0.0106 0.0060 'International Tables Vol C Tables 4.2.6.8 and 6.1.1.4'

loop_
_geom_angle_atom_site_label_1
_geom_angle_atom_site_label_2
_geom_angle_atom_site_label_3
_geom_angle
_geom_angle_site_symmetry_1
_geom_angle_site_symmetry_3
N1 C1 C2 123.1(6) . .
N1 C1 H1 118.4 . .
C2 C1 H1 118.4 . .
C1 C2 C3 119.0(6) . .
C1 C2 H2 120.5 . .
C3 C2 H2 120.5 . .
C4 C3 C2 119.5(6) . .
C4 C3 H3 120.3 . .
C2 C3 H3 120.3 . .
C3 C4 C5 119.3(6) . .
C3 C4 H4 120.4 . .
C5 C4 H4 120.4 . .
N1 C5 C4 121.7(5) . .
N1 C5 C6 115.0(5) . .
C4 C5 C6 123.2(6) . .
O1 C6 O2 109.5(4) . .
O1 C6 C5 109.3(5) . .
O2 C6 C5 110.2(5) . .
O1 C6 C7 107.8(5) . .
O2 C6 C7 111.2(5) . .
C5 C6 C7 109.0(5) . .
O1 C6 Er2 49.9(2) . .
O2 C6 Er2 59.6(2) . .
C5 C6 Er2 125.7(4) . .
C7 C6 Er2 124.7(4) . .
N2 C7 C8 122.1(6) . .
N2 C7 C6 115.5(5) . .
C8 C7 C6 122.2(6) . .
C9 C8 C7 120.1(6) . .
C9 C8 H8 119.9 . .
C7 C8 H8 119.9 . .
C8 C9 C10 118.1(7) . .
C8 C9 H9 121.0 . .
C10 C9 H9 121.0 . .
C11 C10 C9 119.7(7) . .
C11 C10 H10 120.1 . .
C9 C10 H10 120.1 . .
N2 C11 C10 123.0(7) . .
N2 C11 H11 118.5 . .
C10 C11 H11 118.5 . .
C13 C12 N3 122.5(6) . .
C13 C12 H12 118.8 . .
N3 C12 H12 118.8 . .
C12 C13 C14 118.5(6) . .
C12 C13 H13 120.7 . .
C14 C13 H13 120.7 . .
C15 C14 C13 119.9(6) . .
C15 C14 H14 120.0 . .
C13 C14 H14 120.0 . .
C16 C15 C14 119.4(6) . .
C16 C15 H15 120.3 . .
C14 C15 H15 120.3 . .
N3 C16 C15 122.1(5) . .
N3 C16 C17 115.7(5) . .
C15 C16 C17 122.1(6) . .
O4 C17 O3 112.3(4) . .
O4 C17 C18 110.4(5) . .
O3 C17 C18 109.6(5) . .
O4 C17 C16 109.0(5) . .
O3 C17 C16 108.5(5) . .
C18 C17 C16 106.9(4) . .
N4 C18 C19 122.3(5) . .
N4 C18 C17 114.4(5) . .
C19 C18 C17 123.3(6) . .
C20 C19 C18 119.3(6) . .
C20 C19 H19 120.3 . .
C18 C19 H19 120.3 . .
C19 C20 C21 119.6(6) . .
C19 C20 H20 120.2 . .
C21 C20 H20 120.2 . .
C22 C21 C20 117.8(6) . .
C22 C21 H21 121.1 . .
C20 C21 H21 121.1 . .
N4 C22 C21 123.4(7) . .
N4 C22 H22 118.3 . .
C21 C22 H22 118.3 . .
N5 C23 C24 121.6(6) . .
N5 C23 C28 115.9(5) . .
C24 C23 C28 122.4(6) . .
C25 C24 C23 119.0(6) . .
C25 C24 H24 120.5 . .
C23 C24 H24 120.5 . .
C24 C25 C26 120.2(7) . .
C24 C25 H25 119.9 . .
C26 C25 H25 119.9 . .
C25 C26 C27 119.0(6) . .
C25 C26 H26 120.5 . .
C27 C26 H26 120.5 . .
N5 C27 C26 120.4(6) . .
N5 C27 C29 116.4(5) . .
C26 C27 C29 123.1(6) . .
O5 C28 C23 112.3(5) . .
O5 C28 H28A 109.2 . .
C23 C28 H28A 109.2 . .
O5 C28 H28B 109.2 . .
C23 C28 H28B 109.2 . .
H28A C28 H28B 107.9 . .
O6 C29 C27 112.0(5) . .
O6 C29 H29A 109.2 . .
C27 C29 H29A 109.2 . .
O6 C29 H29B 109.2 . .
C27 C29 H29B 109.2 . .
H29A C29 H29B 107.9 . .
N7 C30 C31 123.0(6) . .
N7 C30 H30 118.5 . .
C31 C30 H30 118.5 . .
C30 C31 C32 118.6(7) . .
C30 C31 H31 120.7 . .
C32 C31 H31 120.7 . .
C33 C32 C31 119.0(7) . .
C33 C32 H32 120.5 . .
C31 C32 H32 120.5 . .
C32 C33 C34 119.3(6) . .
C32 C33 H33 120.4 . .
C34 C33 H33 120.4 . .
N7 C34 C33 122.0(6) . .
N7 C34 C35 116.5(5) . .
C33 C34 C35 121.4(5) . .
O12 C35 O11 108.5(4) . .
O12 C35 C34 107.6(5) . .
O11 C35 C34 110.9(4) . .
O12 C35 C36 109.8(4) . .
O11 C35 C36 110.9(5) . .
C34 C35 C36 109.0(5) . .
N8 C36 C37 122.6(5) . .
N8 C36 C35 114.6(5) . .
C37 C36 C35 122.9(5) . .
C38 C37 C36 118.7(6) . .
C38 C37 H37 120.7 . .
C36 C37 H37 120.7 . .
C39 C38 C37 119.5(6) . .
C39 C38 H38 120.3 . .
C37 C38 H38 120.3 . .
C38 C39 C40 118.2(6) . .
C38 C39 H39 120.9 . .
C40 C39 H39 120.9 . .
N8 C40 C39 123.8(6) . .
N8 C40 H40 118.1 . .
C39 C40 H40 118.1 . .
N9 C41 C42 121.4(6) . .
N9 C41 H41 119.3 . .
C42 C41 H41 119.3 . .
C43 C42 C41 119.6(6) . .
C43 C42 H42 120.2 . .
C41 C42 H42 120.2 . .
C42 C43 C44 120.3(6) . .
C42 C43 H43 119.8 . .
C44 C43 H43 119.8 . .
C43 C44 C45 117.9(6) . .
C43 C44 H44 121.0 . .
C45 C44 H44 121.0 . .
N9 C45 C44 122.3(5) . .
N9 C45 C46 116.0(5) . .
C44 C45 C46 121.6(5) . .
O13 C46 O14 112.1(4) . .
O13 C46 C47 108.6(4) . .
O14 C46 C47 108.8(5) . .
O13 C46 C45 108.9(5) . .
O14 C46 C45 111.6(5) . .
C47 C46 C45 106.7(4) . .
N10 C47 C48 122.0(5) . .
N10 C47 C46 116.5(5) . .
C48 C47 C46 121.5(6) . .
C49 C48 C47 119.1(6) . .
C49 C48 H48 120.5 . .
C47 C48 H48 120.5 . .
C50 C49 C48 119.1(6) . .
C50 C49 H49 120.5 . .
C48 C49 H49 120.5 . .
C51 C50 C49 119.0(6) . .
C51 C50 H50 120.5 . .
C49 C50 H50 120.5 . .
N10 C51 C50 123.0(6) . .
N10 C51 H51 118.5 . .
C50 C51 H51 118.5 . .
N11 C52 C53 121.4(6) . .
N11 C52 C57 116.1(5) . .
C53 C52 C57 122.5(6) . .
C52 C53 C54 118.5(6) . .
C52 C53 H53 120.7 . .
C54 C53 H53 120.7 . .
C55 C54 C53 120.2(6) . .
C55 C54 H54 119.9 . .
C53 C54 H54 119.9 . .
C56 C55 C54 118.3(6) . .
C56 C55 H55 120.8 . .
C54 C55 H55 120.8 . .
N11 C56 C55 122.1(6) . .
N11 C56 C58 115.9(5) . .
C55 C56 C58 122.0(5) . .
O15 C57 C52 110.5(5) . .
O15 C57 H57A 109.6 . .
C52 C57 H57A 109.6 . .
O15 C57 H57B 109.6 . .
C52 C57 H57B 109.6 . .
H57A C57 H57B 108.1 . .
O16 C58 C56 112.2(5) . .
O16 C58 H58A 109.2 . .
C56 C58 H58A 109.2 . .
O16 C58 H58B 109.2 . .
C56 C58 H58B 109.2 . .
H58A C58 H58B 107.9 . .
C60 C59 H59A 109.5 . .
C60 C59 H59B 109.5 . .
H59A C59 H59B 109.5 . .
C60 C59 H59C 109.5 . .
H59A C59 H59C 109.5 . .
H59B C59 H59C 109.5 . .
N13 C60 C59 178.9(12) . .
O20 Er1 O15 88.53(14) . .
O20 Er1 O12 126.70(13) . .
O15 Er1 O12 85.38(13) . .
O20 Er1 O14 84.89(13) . 2_656
O15 Er1 O14 144.45(13) . 2_656
O12 Er1 O14 71.15(13) . 2_656
O20 Er1 O16 141.89(13) . .
O15 Er1 O16 129.57(14) . .
O12 Er1 O16 66.57(12) . .
O14 Er1 O16 64.92(13) 2_656 .
O20 Er1 N11 143.09(14) . .
O15 Er1 N11 67.84(15) . .
O12 Er1 N11 80.92(14) . .
O14 Er1 N11 130.75(14) 2_656 .
O16 Er1 N11 66.97(14) . .
O20 Er1 O18 78.31(15) . .
O15 Er1 O18 124.02(14) . .
O12 Er1 O18 144.29(13) . .
O14 Er1 O18 88.72(14) 2_656 .
O16 Er1 O18 78.31(14) . .
N11 Er1 O18 91.54(17) . .
O20 Er1 O17 72.65(14) . .
O15 Er1 O17 72.53(14) . .
O12 Er1 O17 150.86(14) . .
O14 Er1 O17 136.96(14) 2_656 .
O16 Er1 O17 113.58(14) . .
N11 Er1 O17 73.35(16) . .
O18 Er1 O17 51.55(14) . .
O20 Er1 O11 75.20(12) . .
O15 Er1 O11 64.43(12) . .
O12 Er1 O11 54.59(12) . .
O14 Er1 O11 80.13(12) 2_656 .
O16 Er1 O11 118.55(12) . .
N11 Er1 O11 115.19(14) . .
O18 Er1 O11 152.01(15) . .
O17 Er1 O11 126.04(13) . .
O20 Er1 N12 71.41(14) . .
O15 Er1 N12 98.35(15) . .
O12 Er1 N12 161.76(14) . .
O14 Er1 N12 112.36(15) 2_656 .
O16 Er1 N12 98.07(14) . .
N11 Er1 N12 83.98(16) . .
O18 Er1 N12 25.91(14) . .
O17 Er1 N12 25.85(14) . .
O11 Er1 N12 142.75(13) . .
O6 Er2 O10 88.71(14) . .
O6 Er2 O1 85.40(13) . .
O10 Er2 O1 130.01(13) . .
O6 Er2 O3 143.61(13) . .
O10 Er2 O3 86.36(13) . .
O1 Er2 O3 70.76(13) . .
O6 Er2 N5 68.08(15) . .
O10 Er2 N5 142.25(14) . .
O1 Er2 N5 79.20(15) . .
O3 Er2 N5 129.98(15) . .
O6 Er2 O5 130.10(14) . .
O10 Er2 O5 140.97(14) . .
O1 Er2 O5 66.80(13) . .
O3 Er2 O5 65.14(13) . .
N5 Er2 O5 66.57(15) . .
O6 Er2 O7 122.19(15) . .
O10 Er2 O7 76.35(18) . .
O1 Er2 O7 144.85(16) . .
O3 Er2 O7 91.52(15) . .
N5 Er2 O7 90.92(19) . .
O5 Er2 O7 78.28(16) . .
O6 Er2 O8 71.47(14) . .
O10 Er2 O8 72.17(14) . .
O1 Er2 O8 148.35(14) . .
O3 Er2 O8 139.47(14) . .
N5 Er2 O8 72.35(16) . .
O5 Er2 O8 112.22(14) . .
O7 Er2 O8 50.73(15) . .
O6 Er2 O2 64.97(12) . .
O10 Er2 O2 77.45(12) . .
O1 Er2 O2 55.23(12) . .
O3 Er2 O2 78.78(12) . .
N5 Er2 O2 115.05(14) . .
O5 Er2 O2 118.98(12) . .
O7 Er2 O2 152.56(18) . .
O8 Er2 O2 126.64(14) . .
O6 Er2 N6 96.91(15) . .
O10 Er2 N6 70.10(16) . .
O1 Er2 N6 159.88(17) . .
O3 Er2 N6 114.99(16) . .
N5 Er2 N6 83.14(18) . .
O5 Er2 N6 97.33(15) . .
O7 Er2 N6 25.45(15) . .
O8 Er2 N6 25.51(14) . .
O2 Er2 N6 143.24(15) . .
O6 Er2 C6 73.62(14) . .
O10 Er2 C6 104.38(15) . .
O1 Er2 C6 27.13(15) . .
O3 Er2 C6 72.79(15) . .
N5 Er2 C6 97.28(17) . .
O5 Er2 C6 92.50(14) . .
O7 Er2 C6 164.12(16) . .
O8 Er2 C6 144.97(16) . .
O2 Er2 C6 28.10(14) . .
N6 Er2 C6 169.42(16) . .
O1 Fe1 O5 83.94(16) . .
O1 Fe1 O3 85.55(16) . .
O5 Fe1 O3 79.81(16) . .
O1 Fe1 N3 157.66(19) . .
O5 Fe1 N3 106.98(18) . .
O3 Fe1 N3 77.57(17) . .
O1 Fe1 N1 76.12(17) . .
O5 Fe1 N1 156.93(17) . .
O3 Fe1 N1 87.10(17) . .
N3 Fe1 N1 88.39(19) . .
O1 Fe1 Cl1 103.85(13) . .
O5 Fe1 Cl1 99.41(13) . .
O3 Fe1 Cl1 170.48(12) . .
N3 Fe1 Cl1 93.71(14) . .
N1 Fe1 Cl1 96.56(14) . .
O4 Fe2 O6 95.98(16) 2_765 .
O4 Fe2 O2 94.38(15) 2_765 .
O6 Fe2 O2 82.02(15) . .
O4 Fe2 N2 165.26(18) 2_765 .
O6 Fe2 N2 94.73(18) . .
O2 Fe2 N2 77.12(17) . .
O4 Fe2 N4 77.23(17) 2_765 2_765
O6 Fe2 N4 170.73(17) . 2_765
O2 Fe2 N4 92.11(17) . 2_765
N2 Fe2 N4 90.92(19) . 2_765
O4 Fe2 Cl2 99.52(12) 2_765 .
O6 Fe2 Cl2 95.59(12) . .
O2 Fe2 Cl2 166.08(12) . .
N2 Fe2 Cl2 89.47(14) . .
N4 Fe2 Cl2 91.80(13) 2_765 .
O13 Fe3 O15 95.63(16) . .
O13 Fe3 O11 92.44(16) . .
O15 Fe3 O11 82.77(15) . .
O13 Fe3 N9 77.35(17) . .
O15 Fe3 N9 171.03(19) . .
O11 Fe3 N9 91.87(16) . .
O13 Fe3 N7 164.27(18) . .
O15 Fe3 N7 95.04(18) . .
O11 Fe3 N7 77.48(17) . .
N9 Fe3 N7 90.79(19) . .
O13 Fe3 Cl3 101.23(12) . .
O15 Fe3 Cl3 95.83(12) . .
O11 Fe3 Cl3 166.33(13) . .
N9 Fe3 Cl3 91.07(13) . .
N7 Fe3 Cl3 89.14(13) . .
O16 Fe4 O12 83.40(15) . .
O16 Fe4 O14 79.53(15) . 2_656
O12 Fe4 O14 86.54(15) . 2_656
O16 Fe4 N10 108.85(17) . 2_656
O12 Fe4 N10 157.49(17) . 2_656
O14 Fe4 N10 77.60(16) 2_656 2_656
O16 Fe4 N8 156.60(16) . .
O12 Fe4 N8 75.83(16) . .
O14 Fe4 N8 88.47(17) 2_656 .
N10 Fe4 N8 87.75(17) 2_656 .
O16 Fe4 Cl4 100.85(13) . .
O12 Fe4 Cl4 102.08(13) . .
O14 Fe4 Cl4 171.36(11) 2_656 .
N10 Fe4 Cl4 94.22(14) 2_656 .
N8 Fe4 Cl4 94.01(14) . .
C5 N1 C1 117.4(5) . .
C5 N1 Fe1 113.3(4) . .
C1 N1 Fe1 128.9(4) . .
C7 N2 C11 116.9(5) . .
C7 N2 Fe2 114.5(4) . .
C11 N2 Fe2 127.9(4) . .
C16 N3 C12 117.6(6) . .
C16 N3 Fe1 115.3(4) . .
C12 N3 Fe1 126.2(4) . .
C18 N4 C22 117.5(5) . .
C18 N4 Fe2 114.4(4) . 2_765
C22 N4 Fe2 128.1(5) . 2_765
C27 N5 C23 119.7(5) . .
C27 N5 Er2 117.6(4) . .
C23 N5 Er2 121.9(4) . .
O9 N6 O8 120.7(6) . .
O9 N6 O7 122.9(6) . .
O8 N6 O7 116.4(5) . .
O9 N6 Er2 170.2(6) . .
O8 N6 Er2 60.8(3) . .
O7 N6 Er2 56.3(3) . .
C34 N7 C30 118.1(5) . .
C34 N7 Fe3 113.8(4) . .
C30 N7 Fe3 127.9(4) . .
C36 N8 C40 117.2(5) . .
C36 N8 Fe4 114.0(4) . .
C40 N8 Fe4 128.5(4) . .
C45 N9 C41 118.5(5) . .
C45 N9 Fe3 113.5(4) . .
C41 N9 Fe3 128.0(5) . .
C47 N10 C51 117.8(5) . .
C47 N10 Fe4 115.4(4) . 2_656
C51 N10 Fe4 126.5(4) . 2_656
C56 N11 C52 119.4(5) . .
C56 N11 Er1 121.7(4) . .
C52 N11 Er1 118.8(4) . .
O19 N12 O17 121.7(6) . .
O19 N12 O18 122.0(6) . .
O17 N12 O18 116.3(5) . .
O19 N12 Er1 172.4(5) . .
O17 N12 Er1 60.9(3) . .
O18 N12 Er1 56.1(3) . .
C6 O1 Fe1 122.3(3) . .
C6 O1 Er2 103.0(3) . .
Fe1 O1 Er2 91.56(15) . .
C6 O2 Fe2 118.2(3) . .
C6 O2 Er2 92.3(3) . .
Fe2 O2 Er2 97.67(14) . .
C17 O3 Fe1 121.1(3) . .
C17 O3 Er2 142.9(3) . .
Fe1 O3 Er2 88.99(15) . .
C17 O4 Fe2 123.5(3) . 2_765
C28 O5 Fe1 130.2(4) . .
C28 O5 Er2 120.8(3) . .
Fe1 O5 Er2 89.24(15) . .
C29 O6 Fe2 128.5(4) . .
C29 O6 Er2 121.1(4) . .
Fe2 O6 Er2 109.63(17) . .
N6 O7 Er2 98.2(4) . .
N6 O8 Er2 93.6(3) . .
Er2 O10 H10B 110.3 . .
Er2 O10 H10A 110.7 . .
H10B O10 H10A 108.7 . .
C35 O11 Fe3 118.2(3) . .
C35 O11 Er1 92.2(3) . .
Fe3 O11 Er1 97.51(14) . .
C35 O12 Fe4 122.2(3) . .
C35 O12 Er1 104.8(3) . .
Fe4 O12 Er1 91.18(14) . .
C46 O13 Fe3 124.2(3) . .
C46 O14 Fe4 120.9(3) . 2_656
C46 O14 Er1 144.1(3) . 2_656
Fe4 O14 Er1 88.73(14) 2_656 2_656
C57 O15 Fe3 128.4(3) . .
C57 O15 Er1 120.6(3) . .
Fe3 O15 Er1 110.71(17) . .
C58 O16 Fe4 132.8(4) . .
C58 O16 Er1 120.5(3) . .
Fe4 O16 Er1 89.73(14) . .
N12 O17 Er1 93.3(3) . .
N12 O18 Er1 98.0(3) . .
Er1 O20 H20B 112.8 . .
Er1 O20 H20A 112.6 . .
H20B O20 H20A 110.3 . .
H21A O21 H21B 107.8 . .
H22A O22 H22B 107.2 . .
H23A O23 H23B 107.9 . .

loop_
_geom_bond_atom_site_label_1
_geom_bond_atom_site_label_2
_geom_bond_distance
_geom_bond_site_symmetry_2
C1 N1 1.350(7) .
C1 C2 1.361(9) .
C1 H1 0.9500 .
C2 C3 1.377(9) .
C2 H2 0.9500 .
C3 C4 1.360(8) .
C3 H3 0.9500 .
C4 C5 1.390(8) .
C4 H4 0.9500 .
C5 N1 1.353(7) .
C5 C6 1.529(8) .
C6 O1 1.394(7) .
C6 O2 1.404(7) .
C6 C7 1.533(8) .
C6 Er2 2.977(5) .
C7 N2 1.343(7) .
C7 C8 1.383(8) .
C8 C9 1.360(9) .
C8 H8 0.9500 .
C9 C10 1.377(10) .
C9 H9 0.9500 .
C10 C11 1.360(9) .
C10 H10 0.9500 .
C11 N2 1.353(8) .
C11 H11 0.9500 .
C12 C13 1.373(9) .
C12 N3 1.372(7) .
C12 H12 0.9500 .
C13 C14 1.379(10) .
C13 H13 0.9500 .
C14 C15 1.374(8) .
C14 H14 0.9500 .
C15 C16 1.374(8) .
C15 H15 0.9500 .
C16 N3 1.354(8) .
C16 C17 1.560(8) .
C17 O4 1.377(7) .
C17 O3 1.406(7) .
C17 C18 1.532(7) .
C18 N4 1.341(7) .
C18 C19 1.377(8) .
C19 C20 1.374(8) .
C19 H19 0.9500 .
C20 C21 1.377(10) .
C20 H20 0.9500 .
C21 C22 1.378(9) .
C21 H21 0.9500 .
C22 N4 1.351(7) .
C22 H22 0.9500 .
C23 N5 1.350(8) .
C23 C24 1.384(9) .
C23 C28 1.514(8) .
C24 C25 1.365(9) .
C24 H24 0.9500 .
C25 C26 1.385(9) .
C25 H25 0.9500 .
C26 C27 1.396(9) .
C26 H26 0.9500 .
C27 N5 1.355(7) .
C27 C29 1.496(9) .
C28 O5 1.413(7) .
C28 H28A 0.9900 .
C28 H28B 0.9900 .
C29 O6 1.413(7) .
C29 H29A 0.9900 .
C29 H29B 0.9900 .
C30 N7 1.348(8) .
C30 C31 1.376(9) .
C30 H30 0.9500 .
C31 C32 1.382(9) .
C31 H31 0.9500 .
C32 C33 1.373(9) .
C32 H32 0.9500 .
C33 C34 1.395(8) .
C33 H33 0.9500 .
C34 N7 1.333(7) .
C34 C35 1.523(8) .
C35 O12 1.397(7) .
C35 O11 1.421(7) .
C35 C36 1.531(8) .
C36 N8 1.339(7) .
C36 C37 1.388(8) .
C37 C38 1.379(8) .
C37 H37 0.9500 .
C38 C39 1.369(9) .
C38 H38 0.9500 .
C39 C40 1.375(9) .
C39 H39 0.9500 .
C40 N8 1.340(7) .
C40 H40 0.9500 .
C41 N9 1.356(7) .
C41 C42 1.390(9) .
C41 H41 0.9500 .
C42 C43 1.353(9) .
C42 H42 0.9500 .
C43 C44 1.375(8) .
C43 H43 0.9500 .
C44 C45 1.407(8) .
C44 H44 0.9500 .
C45 N9 1.335(7) .
C45 C46 1.543(8) .
C46 O13 1.391(7) .
C46 O14 1.390(7) .
C46 C47 1.549(7) .
C47 N10 1.340(8) .
C47 C48 1.380(8) .
C48 C49 1.383(8) .
C48 H48 0.9500 .
C49 C50 1.370(9) .
C49 H49 0.9500 .
C50 C51 1.361(8) .
C50 H50 0.9500 .
C51 N10 1.355(7) .
C51 H51 0.9500 .
C52 N11 1.356(7) .
C52 C53 1.375(9) .
C52 C57 1.509(8) .
C53 C54 1.388(9) .
C53 H53 0.9500 .
C54 C55 1.380(9) .
C54 H54 0.9500 .
C55 C56 1.376(9) .
C55 H55 0.9500 .
C56 N11 1.343(7) .
C56 C58 1.520(8) .
C57 O15 1.425(7) .
C57 H57A 0.9900 .
C57 H57B 0.9900 .
C58 O16 1.416(7) .
C58 H58A 0.9900 .
C58 H58B 0.9900 .
C59 C60 1.443(15) .
C59 H59A 0.9800 .
C59 H59B 0.9800 .
C59 H59C 0.9800 .
C60 N13 1.106(12) .
Cl1 Fe1 2.2939(18) .
Cl2 Fe2 2.3315(17) .
Cl3 Fe3 2.3437(17) .
Cl4 Fe4 2.2885(17) .
Er1 O20 2.295(4) .
Er1 O15 2.298(4) .
Er1 O12 2.346(4) .
Er1 O14 2.363(3) 2_656
Er1 O16 2.397(4) .
Er1 N11 2.396(5) .
Er1 O18 2.414(4) .
Er1 O17 2.520(4) .
Er1 O11 2.613(4) .
Er1 N12 2.879(5) .
Er2 O6 2.298(4) .
Er2 O10 2.311(4) .
Er2 O1 2.337(4) .
Er2 O3 2.352(4) .
Er2 N5 2.398(5) .
Er2 O5 2.414(4) .
Er2 O7 2.424(4) .
Er2 O8 2.523(4) .
Er2 O2 2.570(4) .
Er2 N6 2.883(5) .
Fe1 O1 1.955(4) .
Fe1 O5 1.957(4) .
Fe1 O3 2.042(4) .
Fe1 N3 2.132(5) .
Fe1 N1 2.197(5) .
Fe2 O4 1.935(4) 2_765
Fe2 O6 1.961(4) .
Fe2 O2 2.037(4) .
Fe2 N2 2.170(5) .
Fe2 N4 2.169(5) 2_765
Fe3 O13 1.933(4) .
Fe3 O15 1.958(4) .
Fe3 O11 2.022(4) .
Fe3 N9 2.187(5) .
Fe3 N7 2.191(5) .
Fe4 O16 1.955(4) .
Fe4 O12 1.958(4) .
Fe4 O14 2.038(4) 2_656
Fe4 N10 2.121(5) 2_656
Fe4 N8 2.207(5) .
N4 Fe2 2.169(5) 2_765
N6 O9 1.238(7) .
N6 O8 1.244(7) .
N6 O7 1.252(7) .
N10 Fe4 2.121(5) 2_656
N12 O19 1.232(6) .
N12 O17 1.257(7) .
N12 O18 1.271(6) .
O4 Fe2 1.935(4) 2_765
O10 H10B 0.8499 .
O10 H10A 0.8500 .
O14 Fe4 2.038(4) 2_656
O14 Er1 2.363(3) 2_656
O20 H20B 0.8499 .
O20 H20A 0.8500 .
O21 H21A 0.8500 .
O21 H21B 0.8499 .
O22 H22A 0.8500 .
O22 H22B 0.8499 .
O23 H23A 0.8500 .
O23 H23B 0.8500 .

loop_
_geom_hbond_atom_site_label_D
_geom_hbond_atom_site_label_H
_geom_hbond_atom_site_label_A
_geom_hbond_distance_DH
_geom_hbond_distance_HA
_geom_hbond_distance_DA
_geom_hbond_angle_DHA
_geom_hbond_site_symmetry_A
O23 H23B O17 0.85 2.33 3.149(11) 162.7 .
O23 H23A O13 0.85 2.34 3.165(13) 162.5 .
O21 H21B O4 0.85 2.65 3.447(11) 157.8 1_455
O21 H21A O8 0.85 2.50 3.307(11) 159.2 2_665
O20 H20B O11 0.85 1.94 2.674(5) 144.6 2_656
O10 H10A O4 0.85 1.88 2.643(5) 148.1 2_765
O10 H10A O3 0.85 2.47 3.195(5) 144.1 2_765
O10 H10B O2 0.85 1.96 2.694(6) 144.0 2_765

loop_
_geom_torsion_atom_site_label_1
_geom_torsion_atom_site_label_2
_geom_torsion_atom_site_label_3
_geom_torsion_atom_site_label_4
_geom_torsion
_geom_torsion_site_symmetry_4
N1 C1 C2 C3 -0.4(11) .
C1 C2 C3 C4 0.3(11) .
C2 C3 C4 C5 -0.8(10) .
C3 C4 C5 N1 1.6(10) .
C3 C4 C5 C6 179.0(6) .
N1 C5 C6 O1 6.8(7) .
C4 C5 C6 O1 -170.8(5) .
N1 C5 C6 O2 -113.5(5) .
C4 C5 C6 O2 68.9(7) .
N1 C5 C6 C7 124.3(5) .
C4 C5 C6 C7 -53.3(8) .
N1 C5 C6 Er2 -47.1(7) .
C4 C5 C6 Er2 135.3(5) .
O1 C6 C7 N2 -113.4(5) .
O2 C6 C7 N2 6.5(7) .
C5 C6 C7 N2 128.1(5) .
Er2 C6 C7 N2 -60.4(7) .
O1 C6 C7 C8 62.6(7) .
O2 C6 C7 C8 -177.4(5) .
C5 C6 C7 C8 -55.8(7) .
Er2 C6 C7 C8 115.7(6) .
N2 C7 C8 C9 -2.3(9) .
C6 C7 C8 C9 -178.1(6) .
C7 C8 C9 C10 0.3(10) .
C8 C9 C10 C11 1.8(11) .
C9 C10 C11 N2 -2.1(11) .
N3 C12 C13 C14 0.6(10) .
C12 C13 C14 C15 -2.5(10) .
C13 C14 C15 C16 2.8(10) .
C14 C15 C16 N3 -1.2(9) .
C14 C15 C16 C17 -176.9(5) .
N3 C16 C17 O4 137.3(5) .
C15 C16 C17 O4 -46.7(7) .
N3 C16 C17 O3 14.8(7) .
C15 C16 C17 O3 -169.2(5) .
N3 C16 C17 C18 -103.3(6) .
C15 C16 C17 C18 72.6(7) .
O4 C17 C18 N4 -1.1(7) .
O3 C17 C18 N4 123.1(5) .
C16 C17 C18 N4 -119.5(5) .
O4 C17 C18 C19 179.1(5) .
O3 C17 C18 C19 -56.6(7) .
C16 C17 C18 C19 60.7(7) .
N4 C18 C19 C20 0.0(9) .
C17 C18 C19 C20 179.7(5) .
C18 C19 C20 C21 -0.1(9) .
C19 C20 C21 C22 -0.4(9) .
C20 C21 C22 N4 1.1(10) .
N5 C23 C24 C25 -0.3(10) .
C28 C23 C24 C25 -180.0(6) .
C23 C24 C25 C26 -0.8(10) .
C24 C25 C26 C27 0.3(11) .
C25 C26 C27 N5 1.4(10) .
C25 C26 C27 C29 -175.4(6) .
N5 C23 C28 O5 0.6(8) .
C24 C23 C28 O5 -179.7(6) .
N5 C27 C29 O6 -0.7(8) .
C26 C27 C29 O6 176.1(6) .
N7 C30 C31 C32 -0.7(11) .
C30 C31 C32 C33 1.2(11) .
C31 C32 C33 C34 -1.4(11) .
C32 C33 C34 N7 1.2(10) .
C32 C33 C34 C35 177.4(6) .
N7 C34 C35 O12 108.2(6) .
C33 C34 C35 O12 -68.2(7) .
N7 C34 C35 O11 -10.3(7) .
C33 C34 C35 O11 173.3(5) .
N7 C34 C35 C36 -132.7(5) .
C33 C34 C35 C36 50.9(7) .
O12 C35 C36 N8 -5.6(7) .
O11 C35 C36 N8 114.3(6) .
C34 C35 C36 N8 -123.3(6) .
O12 C35 C36 C37 174.2(5) .
O11 C35 C36 C37 -65.9(7) .
C34 C35 C36 C37 56.5(7) .
N8 C36 C37 C38 1.6(9) .
C35 C36 C37 C38 -178.2(6) .
C36 C37 C38 C39 0.2(10) .
C37 C38 C39 C40 -1.6(10) .
C38 C39 C40 N8 1.4(11) .
N9 C41 C42 C43 1.7(10) .
C41 C42 C43 C44 -0.8(10) .
C42 C43 C44 C45 0.1(9) .
C43 C44 C45 N9 -0.2(9) .
C43 C44 C45 C46 -176.7(5) .
N9 C45 C46 O13 -0.3(6) .
C44 C45 C46 O13 176.3(5) .
N9 C45 C46 O14 123.9(5) .
C44 C45 C46 O14 -59.5(7) .
N9 C45 C46 C47 -117.3(5) .
C44 C45 C46 C47 59.3(7) .
O13 C46 C47 N10 131.8(5) .
O14 C46 C47 N10 9.6(6) .
C45 C46 C47 N10 -110.9(5) .
O13 C46 C47 C48 -50.3(7) .
O14 C46 C47 C48 -172.5(5) .
C45 C46 C47 C48 67.0(7) .
N10 C47 C48 C49 2.4(9) .
C46 C47 C48 C49 -175.3(5) .
C47 C48 C49 C50 -2.2(10) .
C48 C49 C50 C51 0.4(10) .
C49 C50 C51 N10 1.3(10) .
N11 C52 C53 C54 1.2(10) .
C57 C52 C53 C54 -179.3(6) .
C52 C53 C54 C55 -1.8(11) .
C53 C54 C55 C56 0.1(11) .
C54 C55 C56 N11 2.3(10) .
C54 C55 C56 C58 -175.9(6) .
N11 C52 C57 O15 12.9(8) .
C53 C52 C57 O15 -166.7(6) .
N11 C56 C58 O16 -4.4(8) .
C55 C56 C58 O16 173.9(6) .
C4 C5 N1 C1 -1.6(9) .
C6 C5 N1 C1 -179.2(5) .
C4 C5 N1 Fe1 -175.4(5) .
C6 C5 N1 Fe1 7.1(6) .
C2 C1 N1 C5 1.0(9) .
C2 C1 N1 Fe1 173.6(5) .
C8 C7 N2 C11 2.0(9) .
C6 C7 N2 C11 178.1(5) .
C8 C7 N2 Fe2 -168.7(5) .
C6 C7 N2 Fe2 7.3(6) .
C10 C11 N2 C7 0.2(10) .
C10 C11 N2 Fe2 169.5(5) .
C15 C16 N3 C12 -0.7(8) .
C17 C16 N3 C12 175.2(5) .
C15 C16 N3 Fe1 168.7(4) .
C17 C16 N3 Fe1 -15.4(6) .
C13 C12 N3 C16 1.0(9) .
C13 C12 N3 Fe1 -167.1(5) .
C19 C18 N4 C22 0.6(8) .
C17 C18 N4 C22 -179.1(5) .
C19 C18 N4 Fe2 -178.8(4) 2_765
C17 C18 N4 Fe2 1.5(6) 2_765
C21 C22 N4 C18 -1.2(9) .
C21 C22 N4 Fe2 178.2(5) 2_765
C26 C27 N5 C23 -2.5(9) .
C29 C27 N5 C23 174.5(5) .
C26 C27 N5 Er2 167.4(5) .
C29 C27 N5 Er2 -15.6(7) .
C24 C23 N5 C27 1.9(9) .
C28 C23 N5 C27 -178.4(5) .
C24 C23 N5 Er2 -167.5(5) .
C28 C23 N5 Er2 12.2(7) .
C33 C34 N7 C30 -0.7(9) .
C35 C34 N7 C30 -177.1(5) .
C33 C34 N7 Fe3 174.2(5) .
C35 C34 N7 Fe3 -2.2(7) .
C31 C30 N7 C34 0.5(10) .
C31 C30 N7 Fe3 -173.6(5) .
C37 C36 N8 C40 -1.8(9) .
C35 C36 N8 C40 178.0(5) .
C37 C36 N8 Fe4 172.6(5) .
C35 C36 N8 Fe4 -7.6(7) .
C39 C40 N8 C36 0.3(10) .
C39 C40 N8 Fe4 -173.2(5) .
C44 C45 N9 C41 1.1(8) .
C46 C45 N9 C41 177.7(5) .
C44 C45 N9 Fe3 -177.3(4) .
C46 C45 N9 Fe3 -0.7(6) .
C42 C41 N9 C45 -1.8(9) .
C42 C41 N9 Fe3 176.4(4) .
C48 C47 N10 C51 -0.8(8) .
C46 C47 N10 C51 177.1(5) .
C48 C47 N10 Fe4 172.4(4) 2_656
C46 C47 N10 Fe4 -9.7(6) 2_656
C50 C51 N10 C47 -1.1(8) .
C50 C51 N10 Fe4 -173.5(4) 2_656
C55 C56 N11 C52 -2.9(9) .
C58 C56 N11 C52 175.3(5) .
C55 C56 N11 Er1 172.5(5) .
C58 C56 N11 Er1 -9.2(7) .
C53 C52 N11 C56 1.2(9) .
C57 C52 N11 C56 -178.4(5) .
C53 C52 N11 Er1 -174.5(5) .
C57 C52 N11 Er1 6.0(7) .
O2 C6 O1 Fe1 100.1(4) .
C5 C6 O1 Fe1 -20.6(6) .
C7 C6 O1 Fe1 -138.9(4) .
Er2 C6 O1 Fe1 100.3(3) .
O2 C6 O1 Er2 -0.2(5) .
C5 C6 O1 Er2 -120.9(4) .
C7 C6 O1 Er2 120.8(4) .
O1 C6 O2 Fe2 100.2(4) .
C5 C6 O2 Fe2 -139.6(4) .
C7 C6 O2 Fe2 -18.7(6) .
Er2 C6 O2 Fe2 100.0(3) .
O1 C6 O2 Er2 0.2(4) .
C5 C6 O2 Er2 120.4(4) .
C7 C6 O2 Er2 -118.7(4) .
O4 C17 O3 Fe1 -128.2(4) .
C18 C17 O3 Fe1 108.7(4) .
C16 C17 O3 Fe1 -7.7(6) .
O4 C17 O3 Er2 92.2(6) .
C18 C17 O3 Er2 -30.9(8) .
C16 C17 O3 Er2 -147.3(4) .
O3 C17 O4 Fe2 -122.5(4) 2_765
C18 C17 O4 Fe2 0.2(6) 2_765
C16 C17 O4 Fe2 117.4(4) 2_765
C23 C28 O5 Fe1 106.0(5) .
C23 C28 O5 Er2 -12.9(7) .
C27 C29 O6 Fe2 -151.1(4) .
C27 C29 O6 Er2 18.1(7) .
O9 N6 O7 Er2 168.3(7) .
O8 N6 O7 Er2 -10.1(7) .
O9 N6 O8 Er2 -168.8(7) .
O7 N6 O8 Er2 9.6(7) .
O12 C35 O11 Fe3 -98.7(4) .
C34 C35 O11 Fe3 19.3(6) .
C36 C35 O11 Fe3 140.6(4) .
O12 C35 O11 Er1 1.0(4) .
C34 C35 O11 Er1 119.0(4) .
C36 C35 O11 Er1 -119.7(4) .
O11 C35 O12 Fe4 -102.2(4) .
C34 C35 O12 Fe4 137.7(4) .
C36 C35 O12 Fe4 19.2(6) .
O11 C35 O12 Er1 -1.2(5) .
C34 C35 O12 Er1 -121.3(4) .
C36 C35 O12 Er1 120.2(4) .
O14 C46 O13 Fe3 -122.4(4) .
C47 C46 O13 Fe3 117.4(4) .
C45 C46 O13 Fe3 1.6(6) .
O13 C46 O14 Fe4 -125.3(4) 2_656
C47 C46 O14 Fe4 -5.2(6) 2_656
C45 C46 O14 Fe4 112.3(4) 2_656
O13 C46 O14 Er1 93.1(6) 2_656
C47 C46 O14 Er1 -146.8(4) 2_656
C45 C46 O14 Er1 -29.4(8) 2_656
C52 C57 O15 Fe3 145.2(4) .
C52 C57 O15 Er1 -27.7(7) .
C56 C58 O16 Fe4 -106.5(5) .
C56 C58 O16 Er1 16.0(6) .
O19 N12 O17 Er1 171.7(5) .
O18 N12 O17 Er1 -9.4(5) .
O19 N12 O18 Er1 -171.2(5) .
O17 N12 O18 Er1 9.9(6) .
